data_7015512
loop_
_publ_author_name
'Molter, Anja'
'Mohr, Fabian'

_publ_section_title
;
 Indium(III), antimony(III) and bismuth(III) dihalide complexes with
 tridentate, anionic thio- and selenosemicarbazonato ligands.
;
_journal_issue 14
_journal_name_full 'Dalton transactions (Cambridge, England : 2003)'
_journal_page_first 3754
_journal_page_last 3758
_journal_paper_doi 10.1039/c0dt01693d
_journal_volume 40
_journal_year 2011
_chemical_formula_moiety 'C10 H13 Cl2 N4 S Sb'
_chemical_formula_sum 'C10 H13 Cl2 N4 S Sb'
_chemical_formula_weight 413.95
_space_group_IT_number 14
_symmetry_cell_setting monoclinic
_symmetry_space_group_name_Hall '-P 2yn'
_symmetry_space_group_name_H-M 'P 1 21/n 1'
_atom_sites_solution_hydrogens geom
_atom_sites_solution_primary direct
_atom_sites_solution_secondary difmap
_audit_creation_method SHELXL-97
_cell_angle_alpha 90.00
_cell_angle_beta 95.786(13)
_cell_angle_gamma 90.00
_cell_formula_units_Z 4
_cell_length_a 8.3795(12)
_cell_length_b 15.2295(17)
_cell_length_c 11.4394(18)
_cell_measurement_reflns_used 1121
_cell_measurement_temperature 150
_cell_measurement_theta_max 29.1548
_cell_measurement_theta_min 3.1687
_cell_volume 1452.4(4)
_computing_cell_refinement
;
CrysAlisPro, Oxford Diffraction Ltd.,
Version 1.171.33.42 (release 29-05-2009 CrysAlis171 .NET)
(compiled May 29 2009,17:40:42)
;
_computing_data_collection
;
CrysAlisPro, Oxford Diffraction Ltd.,
Version 1.171.33.42 (release 29-05-2009 CrysAlis171 .NET)
(compiled May 29 2009,17:40:42)
;
_computing_data_reduction
;
CrysAlisPro, Oxford Diffraction Ltd.,
Version 1.171.33.42 (release 29-05-2009 CrysAlis171 .NET)
(compiled May 29 2009,17:40:42)
;
_computing_molecular_graphics
;
OLEX2: a complete structure solution, refinement and analysis program.
Dolomanov et al., J. Appl. Cryst. (2009). 42, 339-341
;
_computing_publication_material
;
OLEX2: a complete structure solution, refinement and analysis program.
Dolomanov et al., J. Appl. Cryst. (2009). 42, 339-341
;
_computing_structure_refinement 'SHELXL-97 (Sheldrick, 1997)'
_computing_structure_solution
;
A short history of SHELX (Sheldrick, 2007)/Bruker
;
_diffrn_ambient_temperature 150
_diffrn_detector_area_resol_mean 16.2705
_diffrn_measured_fraction_theta_full 0.996
_diffrn_measured_fraction_theta_max 0.845
_diffrn_measurement_details
;
1 omega 1.00 41.00 1.0000 110.0000
omega____ theta____ kappa____ phi______ frames
- 18.0026 77.0000 -90.0000 40

2 omega -90.00 -1.00 1.0000 110.0000
omega____ theta____ kappa____ phi______ frames
- -19.7214 -37.0000 -60.0000 89

3 omega -91.00 4.00 1.0000 110.0000
omega____ theta____ kappa____ phi______ frames
- -19.7214 -37.0000 -150.0000 95
;
_diffrn_measurement_device_type 'Xcalibur, Eos, Gemini ultra'
_diffrn_measurement_method '\w scans'
_diffrn_orient_matrix_UB_11 -0.0654402789
_diffrn_orient_matrix_UB_12 -0.0058482571
_diffrn_orient_matrix_UB_13 0.0339982446
_diffrn_orient_matrix_UB_21 -0.0542154392
_diffrn_orient_matrix_UB_22 0.0078841129
_diffrn_orient_matrix_UB_23 -0.0505660666
_diffrn_orient_matrix_UB_31 -0.0009852063
_diffrn_orient_matrix_UB_32 -0.0455050421
_diffrn_orient_matrix_UB_33 -0.0131813186
_diffrn_radiation_monochromator graphite
_diffrn_radiation_source 'fine-focus sealed tube'
_diffrn_radiation_type 'Mo K\a'
_diffrn_radiation_wavelength 0.7107
_diffrn_reflns_av_R_equivalents 0.1813
_diffrn_reflns_av_sigmaI/netI 0.3835
_diffrn_reflns_limit_h_max 11
_diffrn_reflns_limit_h_min -10
_diffrn_reflns_limit_k_max 20
_diffrn_reflns_limit_k_min -11
_diffrn_reflns_limit_l_max 6
_diffrn_reflns_limit_l_min -15
_diffrn_reflns_number 5999
_diffrn_reflns_theta_full 25.05
_diffrn_reflns_theta_max 29.23
_diffrn_reflns_theta_min 3.18
_exptl_absorpt_coefficient_mu 2.399
_exptl_absorpt_correction_T_max 1.0
_exptl_absorpt_correction_T_min 0.35297
_exptl_absorpt_correction_type multi-scan
_exptl_absorpt_process_details
;
CrysAlisPro, Oxford Diffraction Ltd.,
Version 1.171.33.42 (release 29-05-2009 CrysAlis171 .NET)
(compiled May 29 2009,17:40:42)
Empirical absorption correction using spherical harmonics,
implemented in SCALE3 ABSPACK scaling algorithm.
;
_exptl_crystal_colour yellow
_exptl_crystal_colour_primary yellow
_exptl_crystal_density_diffrn 1.893
_exptl_crystal_density_method 'not measured'
_exptl_crystal_description needle
_exptl_crystal_F_000 808
_exptl_crystal_size_max 0.05
_exptl_crystal_size_mid 0.01
_exptl_crystal_size_min 0.01
_refine_diff_density_max 1.697
_refine_diff_density_min -0.847
_refine_diff_density_rms 0.200
_refine_ls_extinction_method none
_refine_ls_goodness_of_fit_ref 0.730
_refine_ls_hydrogen_treatment constr
_refine_ls_matrix_type full
_refine_ls_number_parameters 126
_refine_ls_number_reflns 3342
_refine_ls_number_restraints 0
_refine_ls_restrained_S_all 0.730
_refine_ls_R_factor_all 0.2101
_refine_ls_R_factor_gt 0.0622
_refine_ls_shift/su_max 0.003
_refine_ls_shift/su_mean 0.000
_refine_ls_structure_factor_coef Fsqd
_refine_ls_weighting_details
;
calc w=1/[\s^2^(Fo^2^)+(0.0147P)^2^+0.0000P] where P=(Fo^2^+2Fc^2^)/3
;
_refine_ls_weighting_scheme calc
_refine_ls_wR_factor_gt 0.0687
_refine_ls_wR_factor_ref 0.0841
_reflns_number_gt 1157
_reflns_number_total 3342
_reflns_threshold_expression >2sigma(I)
_cod_data_source_file c0dt01693d.txt
_cod_data_source_block FMSBS_2
_cod_depositor_comments
;
The following automatic conversions were performed:
'_symmetry_cell_setting' value 'Monoclinic' changed to 'monoclinic'
according to '/home/saulius/struct/CIF-dictionaries/cif_core.dic'
dictionary named 'cif_core.dic' version 2.4.1 from 2010-06-29.

Automatic conversion script
Id: cif_fix_enum 1555 2011-01-17 13:19:09Z saulius 
;
_cod_original_cell_volume 1452.4(3)
_cod_database_code 7015512

loop_
_space_group_symop_id
_space_group_symop_operation_xyz
1 'x, y, z'
2 '-x+1/2, y+1/2, -z+1/2'
3 '-x, -y, -z'
4 'x-1/2, -y-1/2, z-1/2'

loop_
_atom_site_label
_atom_site_type_symbol
_atom_site_fract_x
_atom_site_fract_y
_atom_site_fract_z
_atom_site_U_iso_or_equiv
_atom_site_adp_type
_atom_site_occupancy
_atom_site_symmetry_multiplicity
_atom_site_calc_flag
_atom_site_refinement_flags
_atom_site_disorder_assembly
_atom_site_disorder_group
Sb1 Sb 0.42788(10) 0.09652(4) 0.83056(6) 0.01884(19) Uani 1 1 d . . .
S1 S 0.4346(4) 0.26295(14) 0.8264(3) 0.0318(7) Uani 1 1 d . . .
Cl2 Cl 0.1902(2) 0.10069(18) 0.67388(19) 0.0273(6) Uani 1 1 d . . .
Cl1 Cl 0.7156(3) 0.09181(18) 0.93402(18) 0.0298(6) Uani 1 1 d . . .
N2 N 0.5663(10) 0.1237(4) 0.6788(7) 0.0232(19) Uani 1 1 d . . .
N3 N 0.5929(9) 0.2077(4) 0.6411(6) 0.016(2) Uiso 1 1 d . . .
N1 N 0.5020(10) -0.0368(5) 0.7472(7) 0.025(2) Uani 1 1 d . . .
C3 C 0.6118(11) -0.1847(6) 0.6500(8) 0.015(3) Uiso 1 1 d . . .
H3 H 0.6521 -0.2365 0.6173 0.018 Uiso 1 1 calc R . .
C4 C 0.6552(10) -0.1048(6) 0.6094(7) 0.025(2) Uiso 1 1 d . . .
H4 H 0.7217 -0.1010 0.5471 0.029 Uiso 1 1 calc R . .
C5 C 0.6002(12) -0.0286(5) 0.6607(9) 0.014(3) Uiso 1 1 d . . .
C1 C 0.4571(11) -0.1132(6) 0.7918(8) 0.027(3) Uiso 1 1 d . . .
H1 H 0.3931 -0.1159 0.8557 0.033 Uiso 1 1 calc R . .
C2 C 0.5125(13) -0.1917(7) 0.7362(9) 0.033(3) Uani 1 1 d . . .
H2 H 0.4792 -0.2479 0.7601 0.040 Uiso 1 1 calc R . .
C8 C 0.5312(11) 0.2717(6) 0.6999(8) 0.019(2) Uiso 1 1 d . . .
C6 C 0.6340(11) 0.0613(5) 0.6269(8) 0.019(2) Uiso 1 1 d . . .
N4 N 0.5540(11) 0.3540(4) 0.6574(7) 0.024(2) Uiso 1 1 d . . .
C7 C 0.7462(11) 0.0839(7) 0.5345(7) 0.028(3) Uani 1 1 d . . .
H7B H 0.7843 0.0296 0.5006 0.042 Uiso 1 1 calc R . .
H7C H 0.8380 0.1173 0.5711 0.042 Uiso 1 1 calc R . .
H7A H 0.6885 0.1193 0.4724 0.042 Uiso 1 1 calc R . .
C10 C 0.6331(11) 0.3633(5) 0.5522(8) 0.027(3) Uani 1 1 d . . .
H10B H 0.7064 0.3138 0.5457 0.041 Uiso 1 1 calc R . .
H10C H 0.6939 0.4183 0.5556 0.041 Uiso 1 1 calc R . .
H10A H 0.5528 0.3641 0.4837 0.041 Uiso 1 1 calc R . .
C9 C 0.4910(12) 0.4319(5) 0.7070(9) 0.032(3) Uani 1 1 d . . .
H9C H 0.5719 0.4786 0.7102 0.048 Uiso 1 1 calc R . .
H9B H 0.4637 0.4193 0.7866 0.048 Uiso 1 1 calc R . .
H9A H 0.3946 0.4510 0.6580 0.048 Uiso 1 1 calc R . .

loop_
_atom_site_aniso_label
_atom_site_aniso_U_11
_atom_site_aniso_U_22
_atom_site_aniso_U_33
_atom_site_aniso_U_23
_atom_site_aniso_U_13
_atom_site_aniso_U_12
Sb1 0.0245(4) 0.0149(3) 0.0185(3) -0.0013(5) 0.0094(3) -0.0004(5)
S1 0.0378(17) 0.0204(13) 0.0390(17) -0.0042(16) 0.0127(13) 0.0037(17)
Cl2 0.0228(14) 0.0269(14) 0.0330(15) -0.0071(15) 0.0066(11) -0.0041(15)
Cl1 0.0360(16) 0.0276(14) 0.0250(14) 0.0021(15) -0.0016(11) 0.0050(16)
N2 0.019(4) 0.026(5) 0.023(4) -0.013(4) -0.005(3) 0.008(5)
N1 0.014(5) 0.041(5) 0.019(5) -0.001(5) -0.007(4) -0.009(4)
C2 0.032(7) 0.036(7) 0.029(7) 0.004(6) -0.005(5) -0.023(6)
C7 0.019(6) 0.043(7) 0.023(6) 0.000(6) 0.004(5) 0.003(6)
C10 0.022(7) 0.018(5) 0.042(7) 0.006(5) 0.000(5) -0.003(5)
C9 0.030(7) 0.012(6) 0.052(8) -0.006(5) 0.000(5) 0.000(5)

loop_
_atom_type_symbol
_atom_type_description
_atom_type_scat_dispersion_real
_atom_type_scat_dispersion_imag
_atom_type_scat_source
C C 0.0033 0.0016 'International Tables Vol C Tables 4.2.6.8 and 6.1.1.4'
H H 0.0000 0.0000 'International Tables Vol C Tables 4.2.6.8 and 6.1.1.4'
Cl Cl 0.1484 0.1585 'International Tables Vol C Tables 4.2.6.8 and 6.1.1.4'
N N 0.0061 0.0033 'International Tables Vol C Tables 4.2.6.8 and 6.1.1.4'
S S 0.1246 0.1234 'International Tables Vol C Tables 4.2.6.8 and 6.1.1.4'
Sb Sb -0.5866 1.5461 'International Tables Vol C Tables 4.2.6.8 and 6.1.1.4'

loop_
_geom_angle_atom_site_label_1
_geom_angle_atom_site_label_2
_geom_angle_atom_site_label_3
_geom_angle
_geom_angle_site_symmetry_1
_geom_angle_site_symmetry_3
_geom_angle_publ_flag
S1 Sb1 Cl2 88.80(11) . . ?
S1 Sb1 Cl1 90.86(11) . . ?
Cl2 Sb1 Cl1 162.64(6) . . ?
N2 Sb1 S1 77.58(17) . . ?
N2 Sb1 Cl2 83.0(2) . . ?
N2 Sb1 Cl1 80.0(2) . . ?
N2 Sb1 N1 70.4(2) . . ?
N2 C6 C5 117.7(8) . . ?
N2 C6 C7 119.2(8) . . ?
N3 N2 Sb1 122.2(5) . . ?
N3 C8 S1 127.6(7) . . ?
N3 C8 N4 114.8(8) . . ?
N1 Sb1 S1 148.0(2) . . ?
N1 Sb1 Cl2 87.5(2) . . ?
N1 Sb1 Cl1 83.6(2) . . ?
N1 C5 C4 118.7(8) . . ?
N1 C5 C6 115.4(8) . . ?
N1 C1 H1 122.2 . . ?
N1 C1 C2 115.7(8) . . ?
C3 C4 H4 120.4 . . ?
C3 C4 C5 119.1(8) . . ?
C3 C2 C1 120.0(9) . . ?
C3 C2 H2 120.0 . . ?
C4 C3 H3 119.3 . . ?
C4 C5 C6 125.9(8) . . ?
C5 N1 Sb1 114.9(6) . . ?
C5 C4 H4 120.4 . . ?
C5 C6 C7 123.1(8) . . ?
C1 N1 Sb1 120.0(6) . . ?
C1 N1 C5 124.9(8) . . ?
C1 C2 H2 120.0 . . ?
C2 C3 H3 119.3 . . ?
C2 C3 C4 121.4(10) . . ?
C2 C1 H1 122.2 . . ?
C8 S1 Sb1 96.1(3) . . ?
C8 N3 N2 116.2(7) . . ?
C8 N4 C10 118.8(7) . . ?
C8 N4 C9 123.2(8) . . ?
C6 N2 Sb1 120.9(5) . . ?
C6 N2 N3 116.7(8) . . ?
C6 C7 H7B 109.5 . . ?
C6 C7 H7C 109.5 . . ?
C6 C7 H7A 109.5 . . ?
N4 C8 S1 117.5(7) . . ?
N4 C10 H10B 109.5 . . ?
N4 C10 H10C 109.5 . . ?
N4 C10 H10A 109.5 . . ?
N4 C9 H9C 109.5 . . ?
N4 C9 H9B 109.5 . . ?
N4 C9 H9A 109.5 . . ?
H7B C7 H7C 109.5 . . ?
H7B C7 H7A 109.5 . . ?
H7C C7 H7A 109.5 . . ?
C10 N4 C9 117.8(7) . . ?
H10B C10 H10C 109.5 . . ?
H10B C10 H10A 109.5 . . ?
H10C C10 H10A 109.5 . . ?
H9C C9 H9B 109.5 . . ?
H9C C9 H9A 109.5 . . ?
H9B C9 H9A 109.5 . . ?

loop_
_geom_bond_atom_site_label_1
_geom_bond_atom_site_label_2
_geom_bond_distance
_geom_bond_site_symmetry_2
_geom_bond_publ_flag
Sb1 S1 2.536(2) . ?
Sb1 Cl2 2.542(2) . ?
Sb1 Cl1 2.577(3) . ?
Sb1 N2 2.222(8) . ?
Sb1 N1 2.353(8) . ?
S1 C8 1.733(9) . ?
N2 N3 1.376(8) . ?
N2 C6 1.282(9) . ?
N3 C8 1.319(9) . ?
N1 C5 1.355(11) . ?
N1 C1 1.339(10) . ?
C3 H3 0.9500 . ?
C3 C4 1.364(12) . ?
C3 C2 1.357(12) . ?
C4 H4 0.9500 . ?
C4 C5 1.400(12) . ?
C5 C6 1.459(11) . ?
C1 H1 0.9500 . ?
C1 C2 1.452(12) . ?
C2 H2 0.9500 . ?
C8 N4 1.365(10) . ?
C6 C7 1.523(10) . ?
N4 C10 1.438(11) . ?
N4 C9 1.438(9) . ?
C7 H7B 0.9800 . ?
C7 H7C 0.9800 . ?
C7 H7A 0.9800 . ?
C10 H10B 0.9800 . ?
C10 H10C 0.9800 . ?
C10 H10A 0.9800 . ?
C9 H9C 0.9800 . ?
C9 H9B 0.9800 . ?
C9 H9A 0.9800 . ?
